data_7110503
loop_
_publ_author_name
'Forier, Bart'
'Toppet, Suzanne'
'Meervelt, Luc Van'
'Dehaen, Wim'

_publ_section_title
;
 Formation and structure of unusual [2 + 1] adducts of citronellal and
 oligo(hydroxy)benzenes
;
_journal_issue 12
_journal_name_full 'Chemical Communications'
_journal_page_first 1117
_journal_paper_doi 10.1039/a901553a
_journal_year 1999
_chemical_formula_sum 'C26 H38 O2'
_chemical_formula_weight 382.56
_chemical_name_systematic
; 
 ? 
;
_space_group_IT_number 14
_symmetry_cell_setting monoclinic
_symmetry_space_group_name_Hall '-P 2yn'
_symmetry_space_group_name_H-M 'P 1 21/n 1'
_atom_sites_solution_hydrogens geom
_atom_sites_solution_primary direct
_atom_sites_solution_secondary difmap
_audit_creation_method SHELXL-97
_cell_angle_alpha 90.00
_cell_angle_beta 108.410(10)
_cell_angle_gamma 90.00
_cell_formula_units_Z 2
_cell_length_a 8.555(2)
_cell_length_b 10.668(2)
_cell_length_c 12.427(2)
_cell_measurement_reflns_used 20
_cell_measurement_temperature 289(2)
_cell_measurement_theta_max 21.040
_cell_measurement_theta_min 15.005
_cell_volume 1076.1(4)
_computing_cell_refinement 'Siemens XSCANS'
_computing_data_collection 'Siemens XSCANS'
_computing_data_reduction 'Siemens XSCANS'
_computing_molecular_graphics 'Siemens SHELXTL'
_computing_publication_material PLATON-98
_computing_structure_refinement 'SHELXL-97 (Sheldrick, 1997)'
_computing_structure_solution 'SHELXS-97 (Sheldrick, 1990)'
_diffrn_ambient_temperature 289(2)
_diffrn_measured_fraction_theta_full 0.999
_diffrn_measured_fraction_theta_max 0.999
_diffrn_measurement_device_type 'Siemens P4'
_diffrn_measurement_method '\w scans'
_diffrn_radiation_monochromator graphite
_diffrn_radiation_source 'fine-focus sealed tube'
_diffrn_radiation_type MoK\a
_diffrn_radiation_wavelength 0.71073
_diffrn_reflns_av_R_equivalents 0.0161
_diffrn_reflns_av_sigmaI/netI 0.0270
_diffrn_reflns_limit_h_max 10
_diffrn_reflns_limit_h_min -1
_diffrn_reflns_limit_k_max 1
_diffrn_reflns_limit_k_min -12
_diffrn_reflns_limit_l_max 14
_diffrn_reflns_limit_l_min -14
_diffrn_reflns_number 2562
_diffrn_reflns_theta_full 25.00
_diffrn_reflns_theta_max 25.00
_diffrn_reflns_theta_min 2.56
_diffrn_standards_interval_count 97
_diffrn_standards_number 3
_exptl_absorpt_coefficient_mu 0.072
_exptl_absorpt_correction_T_max 0.9822
_exptl_absorpt_correction_T_min 0.9683
_exptl_crystal_colour transparent
_exptl_crystal_density_diffrn 1.181
_exptl_crystal_density_method 'not measured'
_exptl_crystal_description blocks
_exptl_crystal_F_000 420
_exptl_crystal_size_max 0.45
_exptl_crystal_size_mid 0.25
_exptl_crystal_size_min 0.25
_refine_diff_density_max 0.149
_refine_diff_density_min -0.157
_refine_diff_density_rms 0.031
_refine_ls_extinction_method none
_refine_ls_goodness_of_fit_ref 1.059
_refine_ls_hydrogen_treatment mixed
_refine_ls_matrix_type full
_refine_ls_number_parameters 140
_refine_ls_number_reflns 1893
_refine_ls_number_restraints 0
_refine_ls_restrained_S_all 1.059
_refine_ls_R_factor_all 0.0473
_refine_ls_R_factor_gt 0.0393
_refine_ls_shift/su_max 0.000
_refine_ls_shift/su_mean 0.000
_refine_ls_structure_factor_coef Fsqd
_refine_ls_weighting_details 'calc w=1/[\s^2^(Fo^2^)+(0.0412P)^2^+0.2804P] where P=(Fo^2^+2Fc^2^)/3'
_refine_ls_weighting_scheme calc
_refine_ls_wR_factor_gt 0.1026
_refine_ls_wR_factor_ref 0.1084
_reflns_number_gt 1598
_reflns_number_total 1893
_reflns_threshold_expression >2sigma(I)
_cod_data_source_file 901553asup1.cif
_cod_data_source_block wim6
_cod_depositor_comments
;
The following automatic conversions were performed:

'_symmetry_cell_setting' value 'Monoclinic' changed to 'monoclinic'
according to /home/saulius/struct/CIF-dictionaries/cif_core.dic
dictionary named 'cif_core.dic' version 2.4.2 from 2011-04-26.

Automatic conversion script
Id: cif_fix_values 1891 2012-01-12 08:04:46Z andrius 
;
_cod_original_sg_symbol_H-M P2(1)/n
_cod_database_code 7110503

loop_
_symmetry_equiv_pos_as_xyz
'x, y, z'
'-x+1/2, y+1/2, -z+1/2'
'-x, -y, -z'
'x-1/2, -y-1/2, z-1/2'

loop_
_atom_site_label
_atom_site_type_symbol
_atom_site_fract_x
_atom_site_fract_y
_atom_site_fract_z
_atom_site_U_iso_or_equiv
_atom_site_adp_type
_atom_site_occupancy
_atom_site_symmetry_multiplicity
_atom_site_calc_flag
_atom_site_refinement_flags
O1 O 0.18989(11) 0.57903(9) -0.00657(8) 0.0404(3) Uani 1 1 d .
C2 C 0.09012(16) 0.66003(13) -0.09742(11) 0.0334(3) Uani 1 1 d .
C3 C 0.20266(16) 0.74195(13) -0.14160(11) 0.0347(3) Uani 1 1 d .
H3A H 0.2734(7) 0.7960(6) -0.0783(7) 0.042 Uiso 1 1 calc R
H3B H 0.1342(7) 0.7987(6) -0.2036(6) 0.042 Uiso 1 1 calc R
C4 C 0.31197(16) 0.65848(13) -0.18783(11) 0.0342(3) Uani 1 1 d .
H4 H 0.3888(12) 0.7124(8) -0.2133(4) 0.041 Uiso 1 1 calc R
C5 C 0.41104(16) 0.57601(12) -0.09155(11) 0.0322(3) Uani 1 1 d .
C6 C 0.34440(15) 0.54269(12) -0.00648(11) 0.0326(3) Uani 1 1 d .
C7 C -0.01746(17) 0.73356(15) -0.04003(12) 0.0419(4) Uani 1 1 d .
H7 H -0.0832(11) 0.6707(11) -0.0135(5) 0.050 Uiso 1 1 calc R
C8 C -0.1397(2) 0.82131(18) -0.12135(15) 0.0622(5) Uani 1 1 d .
H8A H -0.2021(13) 0.8666(11) -0.0805(5) 0.093 Uiso 1 1 calc R
H8B H -0.2148(14) 0.7726(6) -0.1821(9) 0.093 Uiso 1 1 calc R
H8C H -0.0803(7) 0.8808(10) -0.1533(9) 0.093 Uiso 1 1 calc R
C9 C 0.0844(2) 0.8058(2) 0.06403(16) 0.0688(6) Uani 1 1 d .
H9A H 0.1419(16) 0.8766(11) 0.0400(3) 0.103 Uiso 1 1 calc R
H9B H 0.1675(15) 0.7487(8) 0.1151(9) 0.103 Uiso 1 1 calc R
H9C H 0.0106(9) 0.8395(12) 0.1052(8) 0.103 Uiso 1 1 calc R
C10 C -0.01501(17) 0.57573(13) -0.19245(12) 0.0406(4) Uani 1 1 d .
H10A H -0.0947(9) 0.6286(6) -0.2497(7) 0.049 Uiso 1 1 calc R
H10B H -0.0789(8) 0.5174(7) -0.1604(4) 0.049 Uiso 1 1 calc R
C11 C 0.08571(18) 0.49924(14) -0.25141(12) 0.0423(4) Uani 1 1 d .
H11A H 0.0110(9) 0.4576(5) -0.3173(8) 0.051 Uiso 1 1 calc R
H11B H 0.1468(7) 0.4348(8) -0.1997(6) 0.051 Uiso 1 1 calc R
C12 C 0.20670(18) 0.58021(14) -0.28930(11) 0.0395(4) Uani 1 1 d .
H12 H 0.2810(13) 0.5236(10) -0.3115(4) 0.047 Uiso 1 1 calc R
C13 C 0.1206(2) 0.66231(17) -0.39224(12) 0.0534(4) Uani 1 1 d .
H13A H 0.0703(14) 0.6087(6) -0.4584(8) 0.080 Uiso 1 1 calc R
H13B H 0.2016(9) 0.7182(10) -0.4084(6) 0.080 Uiso 1 1 calc R
H13C H 0.0346(13) 0.7126(10) -0.3759(4) 0.080 Uiso 1 1 calc R
C14 C 0.56682(16) 0.53207(13) -0.08365(11) 0.0343(3) Uani 1 1 d .
H14 H 0.6152(8) 0.5542(4) -0.1427(10) 0.041 Uiso 1 1 calc R

loop_
_atom_site_aniso_label
_atom_site_aniso_U_11
_atom_site_aniso_U_22
_atom_site_aniso_U_33
_atom_site_aniso_U_23
_atom_site_aniso_U_13
_atom_site_aniso_U_12
O1 0.0280(5) 0.0489(6) 0.0440(6) 0.0173(5) 0.0110(4) 0.0099(4)
C2 0.0268(7) 0.0338(7) 0.0356(7) 0.0047(6) 0.0040(5) 0.0047(5)
C3 0.0329(7) 0.0297(7) 0.0363(7) 0.0032(5) 0.0036(6) 0.0008(6)
C4 0.0302(7) 0.0337(7) 0.0359(7) 0.0094(6) 0.0067(6) 0.0009(6)
C5 0.0277(6) 0.0305(7) 0.0348(7) 0.0060(5) 0.0046(5) -0.0016(5)
C6 0.0240(6) 0.0329(7) 0.0382(7) 0.0041(6) 0.0057(5) 0.0012(5)
C7 0.0351(8) 0.0473(9) 0.0412(8) 0.0009(7) 0.0092(6) 0.0076(7)
C8 0.0576(10) 0.0674(12) 0.0587(10) 0.0034(9) 0.0143(9) 0.0304(9)
C9 0.0612(11) 0.0831(14) 0.0563(10) -0.0235(10) 0.0102(9) 0.0110(10)
C10 0.0308(7) 0.0400(8) 0.0470(8) 0.0001(6) 0.0065(6) -0.0022(6)
C11 0.0404(8) 0.0359(7) 0.0455(8) -0.0063(6) 0.0061(7) -0.0019(6)
C12 0.0389(8) 0.0403(8) 0.0370(8) 0.0004(6) 0.0085(6) 0.0073(6)
C13 0.0523(10) 0.0663(11) 0.0345(8) 0.0049(7) 0.0034(7) 0.0087(8)
C14 0.0304(7) 0.0365(7) 0.0349(7) 0.0072(6) 0.0089(6) -0.0001(6)

loop_
_atom_type_symbol
_atom_type_description
_atom_type_scat_dispersion_real
_atom_type_scat_dispersion_imag
_atom_type_scat_source
C C 0.0033 0.0016 'International Tables Vol C Tables 4.2.6.8 and 6.1.1.4'
H H 0.0000 0.0000 'International Tables Vol C Tables 4.2.6.8 and 6.1.1.4'
O O 0.0106 0.0060 'International Tables Vol C Tables 4.2.6.8 and 6.1.1.4'

loop_
_geom_angle_atom_site_label_1
_geom_angle_atom_site_label_2
_geom_angle_atom_site_label_3
_geom_angle
_geom_angle_site_symmetry_1
_geom_angle_site_symmetry_3
C6 O1 C2 119.51(10) . .
O1 C2 C3 109.60(10) . .
O1 C2 C10 107.81(11) . .
C3 C2 C10 110.06(11) . .
O1 C2 C7 103.36(10) . .
C3 C2 C7 114.27(12) . .
C10 C2 C7 111.35(11) . .
C2 C3 C4 109.39(11) . .
C2 C3 H3A 109.8 . .
C4 C3 H3A 109.8 . .
C2 C3 H3B 109.8 . .
C4 C3 H3B 109.8 . .
H3A C3 H3B 108.2 . .
C5 C4 C3 107.36(11) . .
C5 C4 C12 111.64(11) . .
C3 C4 C12 110.72(11) . .
C5 C4 H4 109.0 . .
C3 C4 H4 109.0 . .
C12 C4 H4 109.0 . .
C14 C5 C6 118.26(12) . .
C14 C5 C4 122.62(12) . .
C6 C5 C4 119.12(11) . .
O1 C6 C14 116.26(12) . 3_665
O1 C6 C5 123.30(11) . .
C14 C6 C5 120.43(12) 3_665 .
C9 C7 C8 109.96(14) . .
C9 C7 C2 112.64(12) . .
C8 C7 C2 112.95(12) . .
C9 C7 H7 107.0 . .
C8 C7 H7 107.0 . .
C2 C7 H7 107.0 . .
C7 C8 H8A 109.5 . .
C7 C8 H8B 109.5 . .
H8A C8 H8B 109.5 . .
C7 C8 H8C 109.5 . .
H8A C8 H8C 109.5 . .
H8B C8 H8C 109.5 . .
C7 C9 H9A 109.5 . .
C7 C9 H9B 109.5 . .
H9A C9 H9B 109.5 . .
C7 C9 H9C 109.5 . .
H9A C9 H9C 109.5 . .
H9B C9 H9C 109.5 . .
C2 C10 C11 113.59(11) . .
C2 C10 H10A 108.8 . .
C11 C10 H10A 108.8 . .
C2 C10 H10B 108.8 . .
C11 C10 H10B 108.8 . .
H10A C10 H10B 107.7 . .
C10 C11 C12 112.55(12) . .
C10 C11 H11A 109.1 . .
C12 C11 H11A 109.1 . .
C10 C11 H11B 109.1 . .
C12 C11 H11B 109.1 . .
H11A C11 H11B 107.8 . .
C11 C12 C13 112.66(12) . .
C11 C12 C4 109.30(11) . .
C13 C12 C4 112.05(12) . .
C11 C12 H12 107.5 . .
C13 C12 H12 107.5 . .
C4 C12 H12 107.5 . .
C12 C13 H13A 109.5 . .
C12 C13 H13B 109.5 . .
H13A C13 H13B 109.5 . .
C12 C13 H13C 109.5 . .
H13A C13 H13C 109.5 . .
H13B C13 H13C 109.5 . .
C5 C14 C6 121.31(12) . 3_665
C5 C14 H14 119.3 . .
C6 C14 H14 119.3 3_665 .

loop_
_geom_bond_atom_site_label_1
_geom_bond_atom_site_label_2
_geom_bond_distance
_geom_bond_site_symmetry_2
O1 C6 1.3772(16) .
O1 C2 1.4632(15) .
C2 C3 1.5251(18) .
C2 C10 1.5301(19) .
C2 C7 1.5446(19) .
C3 C4 1.5287(19) .
C3 H3A 1.0087 .
C3 H3B 1.0087 .
C4 C5 1.5110(17) .
C4 C12 1.5431(19) .
C4 H4 0.9968 .
C5 C14 1.3866(19) .
C5 C6 1.3963(19) .
C6 C14 1.3894(18) 3_665
C7 C9 1.521(2) .
C7 C8 1.524(2) .
C7 H7 0.9959 .
C8 H8A 0.9727 .
C8 H8B 0.9728 .
C8 H8C 0.9727 .
C9 H9A 0.9974 .
C9 H9B 0.9974 .
C9 H9C 0.9974 .
C10 C11 1.531(2) .
C10 H10A 0.9911 .
C10 H10B 0.9911 .
C11 C12 1.532(2) .
C11 H11A 0.9724 .
C11 H11B 0.9724 .
C12 C13 1.533(2) .
C12 H12 0.9770 .
C13 H13A 0.9822 .
C13 H13B 0.9822 .
C13 H13C 0.9822 .
C14 C6 1.3894(18) 3_665
C14 H14 0.9787 .

loop_
_geom_torsion_atom_site_label_1
_geom_torsion_atom_site_label_2
_geom_torsion_atom_site_label_3
_geom_torsion_atom_site_label_4
_geom_torsion
_geom_torsion_site_symmetry_4
C6 O1 C2 C3 -28.79(16) .
C6 O1 C2 C10 91.01(13) .
C6 O1 C2 C7 -151.00(12) .
O1 C2 C3 C4 60.14(13) .
C10 C2 C3 C4 -58.27(13) .
C7 C2 C3 C4 175.58(10) .
C2 C3 C4 C5 -59.44(13) .
C2 C3 C4 C12 62.65(13) .
C3 C4 C5 C14 -150.23(13) .
C12 C4 C5 C14 88.25(15) .
C3 C4 C5 C6 29.47(16) .
C12 C4 C5 C6 -92.05(15) .
C2 O1 C6 C14 178.74(11) 3_665
C2 O1 C6 C5 -2.08(19) .
C14 C5 C6 O1 -178.84(12) .
C4 C5 C6 O1 1.4(2) .
C14 C5 C6 C14 0.3(2) 3_665
C4 C5 C6 C14 -179.41(12) 3_665
O1 C2 C7 C9 57.41(16) .
C3 C2 C7 C9 -61.62(17) .
C10 C2 C7 C9 172.91(13) .
O1 C2 C7 C8 -177.26(13) .
C3 C2 C7 C8 63.71(16) .
C10 C2 C7 C8 -61.76(17) .
O1 C2 C10 C11 -66.56(14) .
C3 C2 C10 C11 52.94(15) .
C7 C2 C10 C11 -179.27(12) .
C2 C10 C11 C12 -50.61(16) .
C10 C11 C12 C13 -73.11(16) .
C10 C11 C12 C4 52.15(15) .
C5 C4 C12 C11 60.72(14) .
C3 C4 C12 C11 -58.83(14) .
C5 C4 C12 C13 -173.67(12) .
C3 C4 C12 C13 66.78(15) .
C6 C5 C14 C6 -0.3(2) 3_665
C4 C5 C14 C6 179.40(12) 3_665
